data_7248290
loop_
_publ_author_name
'Godi, Mahendra'
'Kwon, Hyukmin'
'Park, Sangwook'
'Park, Sunwoo'
'Lee, Hayoon'
'Lee, Kiho'
'Park, Jongwook'

_publ_section_title
;
 Enhancing OLED emitter efficiency through increased rigidity
;
_journal_issue 12
_journal_name_full 'RSC Advances'
_journal_page_first 8135
_journal_page_last 8144
_journal_paper_doi 10.1039/D3RA07937F
_journal_volume 14
_journal_year 2024
_chemical_formula_sum 'C86 H66 N8 O'
_chemical_formula_weight 1227.46
_chemical_name_systematic CN-PAI-InCz
_space_group_crystal_system monoclinic
_space_group_IT_number 14
_space_group_name_Hall '-P 2ybc'
_space_group_name_H-M_alt 'P 1 21/c 1'
_atom_sites_solution_hydrogens geom
_audit_creation_method SHELXL-2014/7
_audit_update_record
;
2023-10-20 deposited with the CCDC.	2024-03-05 downloaded from the CCDC.
;
_cell_angle_alpha 90
_cell_angle_beta 102.2250(10)
_cell_angle_gamma 90
_cell_formula_units_Z 4
_cell_length_a 12.8165(2)
_cell_length_b 31.2237(6)
_cell_length_c 16.4633(3)
_cell_measurement_reflns_used 9842
_cell_measurement_temperature 98(2)
_cell_measurement_theta_max 26.38
_cell_measurement_theta_min 2.25
_cell_volume 6438.9(2)
_computing_cell_refinement 'Bruker SAINT'
_computing_data_collection 'Bruker APEX2'
_computing_data_reduction 'Bruker SAINT'
_computing_molecular_graphics 'Bruker SHELXTL'
_computing_publication_material 'Bruker SHELXTL'
_computing_structure_refinement 'SHELXL-2014/7 (Sheldrick, 2014)'
_computing_structure_solution 'SHELXS-97 (Sheldrick 2008)'
_diffrn_ambient_temperature 98(2)
_diffrn_measured_fraction_theta_full 1.000
_diffrn_measured_fraction_theta_max 0.993
_diffrn_measurement_device_type 'Bruker APEX-II CCD'
_diffrn_measurement_method '\f and \w scans'
_diffrn_radiation_type MoK\a
_diffrn_radiation_wavelength 0.71073
_diffrn_reflns_av_R_equivalents 0.0708
_diffrn_reflns_av_unetI/netI 0.0417
_diffrn_reflns_Laue_measured_fraction_full 1.000
_diffrn_reflns_Laue_measured_fraction_max 0.993
_diffrn_reflns_limit_h_max 16
_diffrn_reflns_limit_h_min -16
_diffrn_reflns_limit_k_max 40
_diffrn_reflns_limit_k_min -40
_diffrn_reflns_limit_l_max 21
_diffrn_reflns_limit_l_min -21
_diffrn_reflns_number 178316
_diffrn_reflns_point_group_measured_fraction_full 1.000
_diffrn_reflns_point_group_measured_fraction_max 0.993
_diffrn_reflns_theta_full 25.242
_diffrn_reflns_theta_max 27.595
_diffrn_reflns_theta_min 1.626
_exptl_absorpt_coefficient_mu 0.076
_exptl_absorpt_correction_T_max 0.7456
_exptl_absorpt_correction_T_min 0.7107
_exptl_absorpt_correction_type multi-scan
_exptl_absorpt_process_details 'SHELXL-2014/7 (Sheldrick, 2014)'
_exptl_crystal_colour colourless
_exptl_crystal_density_diffrn 1.266
_exptl_crystal_description BLOCK
_exptl_crystal_F_000 2584
_exptl_crystal_size_max 0.253
_exptl_crystal_size_mid 0.122
_exptl_crystal_size_min 0.083
_refine_diff_density_max 0.376
_refine_diff_density_min -0.459
_refine_diff_density_rms 0.046
_refine_ls_extinction_method none
_refine_ls_goodness_of_fit_ref 1.020
_refine_ls_hydrogen_treatment constr
_refine_ls_matrix_type full
_refine_ls_number_parameters 856
_refine_ls_number_reflns 14836
_refine_ls_number_restraints 0
_refine_ls_restrained_S_all 1.020
_refine_ls_R_factor_all 0.0716
_refine_ls_R_factor_gt 0.0468
_refine_ls_shift/su_max 0.001
_refine_ls_shift/su_mean 0.000
_refine_ls_structure_factor_coef Fsqd
_refine_ls_weighting_details 'w=1/[\s^2^(Fo^2^)+(0.0428P)^2^+3.2378P] where P=(Fo^2^+2Fc^2^)/3'
_refine_ls_weighting_scheme calc
_refine_ls_wR_factor_gt 0.1028
_refine_ls_wR_factor_ref 0.1147
_reflns_Friedel_coverage 0.000
_reflns_number_gt 10922
_reflns_number_total 14836
_reflns_threshold_expression 'I > 2\s(I)'
_cod_data_source_file d3ra07937f2.cif
_cod_data_source_block KHU-401_a
_cod_depositor_comments
;
The following automatic conversions were performed:

data item '_exptl_absorpt_correction_type' value 'Multi-scan' was
changed to 'multi-scan' in accordance with the
/home/data/users/saulius/crontab/automatic-downloads/rss-feeds/RSC/lib/dictionaries/cif_core.dic
dictionary named 'cif_core.dic' version 2.4.2 last updated on
2011-04-26.

Automatic conversion script
Id: cif_fix_values 8170 2020-07-09 18:12:32Z antanas 
;
_cod_original_sg_symbol_H-M 'P 21/c'
_cod_database_code 7248290
_shelx_shelxl_version_number 2014/7
_shelx_space_group_comment
; 
The symmetry employed for this shelxl refinement is uniquely defined 
by the following loop, which should always be used as a source of 
symmetry information in preference to the above space-group names. 
They are only intended as comments. 
;
_shelx_estimated_absorpt_t_min 0.981
_shelx_estimated_absorpt_t_max 0.994

loop_
_space_group_symop_operation_xyz
'x, y, z'
'-x, y+1/2, -z+1/2'
'-x, -y, -z'
'x, -y-1/2, z-1/2'

loop_
_atom_site_label
_atom_site_type_symbol
_atom_site_fract_x
_atom_site_fract_y
_atom_site_fract_z
_atom_site_U_iso_or_equiv
_atom_site_adp_type
_atom_site_occupancy
_atom_site_site_symmetry_order
_atom_site_calc_flag
_atom_site_refinement_flags_posn
_atom_site_refinement_flags_adp
_atom_site_refinement_flags_occupancy
_atom_site_disorder_assembly
_atom_site_disorder_group
N1 N 0.27192(10) 0.60546(4) 0.39724(8) 0.0169(3) Uani 1 1 d . . . . .
N2 N 0.59837(10) 0.59608(4) 0.62304(8) 0.0174(3) Uani 1 1 d . . . . .
N3 N -0.05684(10) 0.44772(4) 0.34312(8) 0.0187(3) Uani 1 1 d . . . . .
N4 N 0.04674(10) 0.41993(4) 0.45792(8) 0.0169(3) Uani 1 1 d . . . . .
N5 N 0.37198(11) 0.45685(5) 0.83063(9) 0.0322(4) Uani 1 1 d . . . . .
N6 N 0.51060(10) 0.40267(4) 0.72286(8) 0.0176(3) Uani 1 1 d . . . . .
N7 N 0.61599(10) 0.41740(4) 0.84586(8) 0.0174(3) Uani 1 1 d . . . . .
N8 N 0.94480(13) 0.53005(5) 1.14547(9) 0.0344(4) Uani 1 1 d . . . . .
C1 C 0.24526(12) 0.63754(5) 0.33628(9) 0.0169(3) Uani 1 1 d . . . . .
C2 C 0.15338(12) 0.64160(5) 0.27471(9) 0.0191(3) Uani 1 1 d . . . . .
H2A H 0.0983 0.6207 0.2692 0.023 Uiso 1 1 calc R U . . .
C3 C 0.14273(12) 0.67662(5) 0.22103(9) 0.0197(3) Uani 1 1 d . . . . .
C4 C 0.22630(13) 0.70633(5) 0.23057(9) 0.0204(3) Uani 1 1 d . . . . .
H4A H 0.2208 0.7297 0.1928 0.024 Uiso 1 1 calc R U . . .
C5 C 0.31684(12) 0.70272(5) 0.29350(9) 0.0192(3) Uani 1 1 d . . . . .
H5A H 0.3719 0.7236 0.2990 0.023 Uiso 1 1 calc R U . . .
C6 C 0.32666(12) 0.66834(5) 0.34861(9) 0.0163(3) Uani 1 1 d . . . . .
C7 C 0.40557(12) 0.65553(5) 0.42101(9) 0.0164(3) Uani 1 1 d . . . . .
C8 C 0.50218(12) 0.67312(5) 0.46197(9) 0.0168(3) Uani 1 1 d . . . . .
H8A H 0.5263 0.6997 0.4446 0.020 Uiso 1 1 calc R U . . .
C9 C 0.56265(12) 0.65096(5) 0.52893(9) 0.0162(3) Uani 1 1 d . . . . .
C10 C 0.52490(12) 0.61148(5) 0.55413(9) 0.0161(3) Uani 1 1 d . . . . .
C11 C 0.42776(12) 0.59351(5) 0.51612(9) 0.0166(3) Uani 1 1 d . . . . .
H11A H 0.4030 0.5673 0.5344 0.020 Uiso 1 1 calc R U . . .
C12 C 0.36930(11) 0.61643(5) 0.44954(9) 0.0157(3) Uani 1 1 d . . . . .
C13 C 0.68261(12) 0.62535(5) 0.64277(9) 0.0168(3) Uani 1 1 d . . . . .
C14 C 0.66403(12) 0.65916(5) 0.58534(9) 0.0170(3) Uani 1 1 d . . . . .
C15 C 0.74097(12) 0.69125(5) 0.59188(10) 0.0197(3) Uani 1 1 d . . . . .
H15A H 0.7317 0.7142 0.5531 0.024 Uiso 1 1 calc R U . . .
C16 C 0.83102(13) 0.68946(5) 0.65539(10) 0.0210(3) Uani 1 1 d . . . . .
H16A H 0.8829 0.7115 0.6595 0.025 Uiso 1 1 calc R U . . .
C17 C 0.84824(12) 0.65606(5) 0.71390(9) 0.0188(3) Uani 1 1 d . . . . .
C18 C 0.77324(12) 0.62335(5) 0.70634(9) 0.0187(3) Uani 1 1 d . . . . .
H18A H 0.7838 0.5999 0.7441 0.022 Uiso 1 1 calc R U . . .
C19 C 0.03928(13) 0.68138(5) 0.15460(10) 0.0217(3) Uani 1 1 d . . . . .
C20 C 0.02032(14) 0.64116(5) 0.10000(10) 0.0279(4) Uani 1 1 d . . . . .
H20A H 0.0175 0.6160 0.1350 0.042 Uiso 1 1 calc R U . . .
H20B H -0.0474 0.6440 0.0595 0.042 Uiso 1 1 calc R U . . .
H20C H 0.0788 0.6379 0.0706 0.042 Uiso 1 1 calc R U . . .
C21 C -0.05527(13) 0.68720(6) 0.19755(10) 0.0267(4) Uani 1 1 d . . . . .
H21A H -0.0585 0.6628 0.2344 0.040 Uiso 1 1 calc R U . . .
H21B H -0.0457 0.7137 0.2302 0.040 Uiso 1 1 calc R U . . .
H21C H -0.1218 0.6888 0.1554 0.040 Uiso 1 1 calc R U . . .
C22 C 0.04304(14) 0.71968(5) 0.09758(10) 0.0272(4) Uani 1 1 d . . . . .
H22A H 0.0551 0.7459 0.1309 0.041 Uiso 1 1 calc R U . . .
H22B H 0.1013 0.7158 0.0682 0.041 Uiso 1 1 calc R U . . .
H22C H -0.0249 0.7219 0.0571 0.041 Uiso 1 1 calc R U . . .
C23 C 0.94295(12) 0.65752(5) 0.78866(10) 0.0218(3) Uani 1 1 d . . . . .
C24 C 0.97918(14) 0.61251(5) 0.82038(11) 0.0273(4) Uani 1 1 d . . . . .
H24A H 0.9187 0.5970 0.8341 0.041 Uiso 1 1 calc R U . . .
H24B H 1.0055 0.5969 0.7771 0.041 Uiso 1 1 calc R U . . .
H24C H 1.0364 0.6149 0.8701 0.041 Uiso 1 1 calc R U . . .
C25 C 0.90720(15) 0.68177(6) 0.85924(11) 0.0338(4) Uani 1 1 d . . . . .
H25A H 0.8457 0.6671 0.8734 0.051 Uiso 1 1 calc R U . . .
H25B H 0.9660 0.6825 0.9082 0.051 Uiso 1 1 calc R U . . .
H25C H 0.8871 0.7111 0.8412 0.051 Uiso 1 1 calc R U . . .
C26 C 1.03886(13) 0.68093(6) 0.76776(12) 0.0304(4) Uani 1 1 d . . . . .
H26A H 1.0976 0.6812 0.8168 0.046 Uiso 1 1 calc R U . . .
H26B H 1.0618 0.6661 0.7221 0.046 Uiso 1 1 calc R U . . .
H26C H 1.0186 0.7104 0.7511 0.046 Uiso 1 1 calc R U . . .
C27 C 0.21473(11) 0.56688(5) 0.39983(9) 0.0157(3) Uani 1 1 d . . . . .
C33 C 0.03046(12) 0.45303(5) 0.40051(9) 0.0169(3) Uani 1 1 d . . . . .
C34 C -0.10173(12) 0.41022(5) 0.36463(9) 0.0182(3) Uani 1 1 d . . . . .
C28 C 0.17380(12) 0.54451(5) 0.32688(9) 0.0175(3) Uani 1 1 d . . . . .
H28A H 0.1856 0.5549 0.2753 0.021 Uiso 1 1 calc R U . . .
C35 C -0.03955(12) 0.39240(5) 0.43459(9) 0.0179(3) Uani 1 1 d . . . . .
C29 C 0.11629(12) 0.50736(5) 0.32892(9) 0.0179(3) Uani 1 1 d . . . . .
H29A H 0.0878 0.4927 0.2785 0.021 Uiso 1 1 calc R U . . .
C30 C 0.09924(12) 0.49090(5) 0.40383(9) 0.0169(3) Uani 1 1 d . . . . .
C36 C -0.20369(12) 0.39267(5) 0.32677(10) 0.0201(3) Uani 1 1 d . . . . .
C31 C 0.14169(12) 0.51335(5) 0.47703(9) 0.0167(3) Uani 1 1 d . . . . .
H31A H 0.1313 0.5027 0.5288 0.020 Uiso 1 1 calc R U . . .
C37 C -0.26889(13) 0.41090(6) 0.25607(10) 0.0257(4) Uani 1 1 d . . . . .
H37A H -0.2443 0.4350 0.2304 0.031 Uiso 1 1 calc R U . . .
C32 C 0.19878(11) 0.55103(5) 0.47508(9) 0.0163(3) Uani 1 1 d . . . . .
H32A H 0.2269 0.5659 0.5252 0.020 Uiso 1 1 calc R U . . .
C38 C -0.36826(14) 0.39414(6) 0.22364(11) 0.0324(4) Uani 1 1 d . . . . .
H38A H -0.4122 0.4066 0.1758 0.039 Uiso 1 1 calc R U . . .
C39 C -0.40398(14) 0.35866(6) 0.26162(11) 0.0344(4) Uani 1 1 d . . . . .
H39A H -0.4726 0.3471 0.2394 0.041 Uiso 1 1 calc R U . . .
C40 C -0.34128(13) 0.34036(6) 0.33050(11) 0.0290(4) Uani 1 1 d . . . . .
H40A H -0.3674 0.3162 0.3552 0.035 Uiso 1 1 calc R U . . .
C41 C -0.23877(12) 0.35644(5) 0.36584(10) 0.0219(3) Uani 1 1 d . . . . .
C42 C -0.17005(13) 0.33706(5) 0.43899(10) 0.0209(3) Uani 1 1 d . . . . .
C43 C -0.20200(14) 0.30106(5) 0.47880(11) 0.0263(4) Uani 1 1 d . . . . .
H43A H -0.2717 0.2898 0.4594 0.032 Uiso 1 1 calc R U . . .
C44 C -0.13554(15) 0.28171(5) 0.54489(11) 0.0285(4) Uani 1 1 d . . . . .
H44A H -0.1604 0.2580 0.5716 0.034 Uiso 1 1 calc R U . . .
C45 C -0.03171(14) 0.29667(5) 0.57292(10) 0.0267(4) Uani 1 1 d . . . . .
H45A H 0.0154 0.2823 0.6168 0.032 Uiso 1 1 calc R U . . .
C46 C 0.00233(13) 0.33219(5) 0.53707(10) 0.0229(3) Uani 1 1 d . . . . .
H46A H 0.0731 0.3423 0.5564 0.027 Uiso 1 1 calc R U . . .
C47 C -0.06644(12) 0.35379(5) 0.47200(9) 0.0194(3) Uani 1 1 d . . . . .
C48 C 0.11904(12) 0.42211(5) 0.53700(9) 0.0168(3) Uani 1 1 d . . . . .
C49 C 0.22788(12) 0.42394(5) 0.54125(9) 0.0191(3) Uani 1 1 d . . . . .
H49A H 0.2557 0.4195 0.4928 0.023 Uiso 1 1 calc R U . . .
C50 C 0.29571(12) 0.43231(5) 0.61683(10) 0.0214(3) Uani 1 1 d . . . . .
H50A H 0.3705 0.4344 0.6205 0.026 Uiso 1 1 calc R U . . .
C51 C 0.25359(12) 0.43761(5) 0.68767(10) 0.0208(3) Uani 1 1 d . . . . .
C52 C 0.14416(13) 0.43365(5) 0.68333(10) 0.0209(3) Uani 1 1 d . . . . .
H52A H 0.1162 0.4362 0.7322 0.025 Uiso 1 1 calc R U . . .
C53 C 0.07708(12) 0.42597(5) 0.60783(9) 0.0190(3) Uani 1 1 d . . . . .
H53A H 0.0024 0.4233 0.6041 0.023 Uiso 1 1 calc R U . . .
C54 C 0.32141(13) 0.44803(6) 0.76680(10) 0.0248(4) Uani 1 1 d . . . . .
C55 C 0.59357(12) 0.55552(5) 0.66096(9) 0.0164(3) Uani 1 1 d . . . . .
C56 C 0.57644(12) 0.51879(5) 0.61193(9) 0.0176(3) Uani 1 1 d . . . . .
H56A H 0.5687 0.5210 0.5534 0.021 Uiso 1 1 calc R U . . .
C57 C 0.57068(12) 0.47930(5) 0.64820(9) 0.0170(3) Uani 1 1 d . . . . .
H57A H 0.5573 0.4545 0.6141 0.020 Uiso 1 1 calc R U . . .
C58 C 0.58424(12) 0.47510(5) 0.73425(9) 0.0165(3) Uani 1 1 d . . . . .
C59 C 0.60174(12) 0.51218(5) 0.78276(9) 0.0187(3) Uani 1 1 d . . . . .
H59A H 0.6109 0.5100 0.8414 0.022 Uiso 1 1 calc R U . . .
C60 C 0.60592(12) 0.55206(5) 0.74653(9) 0.0188(3) Uani 1 1 d . . . . .
H60A H 0.6172 0.5770 0.7803 0.023 Uiso 1 1 calc R U . . .
C61 C 0.57187(12) 0.43185(5) 0.76667(9) 0.0167(3) Uani 1 1 d . . . . .
C62 C 0.51216(12) 0.36833(5) 0.77527(10) 0.0185(3) Uani 1 1 d . . . . .
C63 C 0.57781(12) 0.37606(5) 0.85128(10) 0.0189(3) Uani 1 1 d . . . . .
C64 C 0.45097(13) 0.32961(5) 0.75864(10) 0.0212(3) Uani 1 1 d . . . . .
C65 C 0.37337(14) 0.32372(5) 0.68555(11) 0.0264(4) Uani 1 1 d . . . . .
H65A H 0.3605 0.3457 0.6448 0.032 Uiso 1 1 calc R U . . .
C66 C 0.31571(16) 0.28625(6) 0.67250(12) 0.0347(4) Uani 1 1 d . . . . .
H66A H 0.2628 0.2824 0.6231 0.042 Uiso 1 1 calc R U . . .
C67 C 0.33545(17) 0.25395(6) 0.73242(12) 0.0396(5) Uani 1 1 d . . . . .
H67A H 0.2967 0.2278 0.7231 0.048 Uiso 1 1 calc R U . . .
C68 C 0.40995(16) 0.25951(6) 0.80434(12) 0.0337(4) Uani 1 1 d . . . . .
H68A H 0.4219 0.2371 0.8443 0.040 Uiso 1 1 calc R U . . .
C69 C 0.46970(13) 0.29766(5) 0.82083(10) 0.0241(4) Uani 1 1 d . . . . .
C70 C 0.54523(13) 0.30505(5) 0.89939(10) 0.0229(3) Uani 1 1 d . . . . .
C71 C 0.56493(14) 0.27337(5) 0.96126(11) 0.0291(4) Uani 1 1 d . . . . .
H71A H 0.5308 0.2463 0.9504 0.035 Uiso 1 1 calc R U . . .
C72 C 0.63175(14) 0.28024(6) 1.03671(12) 0.0329(4) Uani 1 1 d . . . . .
H72A H 0.6428 0.2582 1.0774 0.039 Uiso 1 1 calc R U . . .
C73 C 0.68371(14) 0.31943(6) 1.05404(12) 0.0325(4) Uani 1 1 d . . . . .
H73A H 0.7294 0.3243 1.1067 0.039 Uiso 1 1 calc R U . . .
C74 C 0.66861(13) 0.35096(5) 0.99468(11) 0.0265(4) Uani 1 1 d . . . . .
H74A H 0.7054 0.3774 1.0063 0.032 Uiso 1 1 calc R U . . .
C75 C 0.59949(12) 0.34485(5) 0.91686(10) 0.0209(3) Uani 1 1 d . . . . .
C76 C 0.68474(12) 0.44055(5) 0.91058(9) 0.0175(3) Uani 1 1 d . . . . .
C77 C 0.79165(13) 0.44422(5) 0.90958(10) 0.0212(3) Uani 1 1 d . . . . .
H77A H 0.8192 0.4317 0.8659 0.025 Uiso 1 1 calc R U . . .
C78 C 0.85837(13) 0.46627(5) 0.97260(10) 0.0252(4) Uani 1 1 d . . . . .
H78A H 0.9323 0.4689 0.9728 0.030 Uiso 1 1 calc R U . . .
C79 C 0.81673(13) 0.48466(5) 1.03581(10) 0.0233(3) Uani 1 1 d . . . . .
C80 C 0.70924(13) 0.48046(5) 1.03714(10) 0.0241(4) Uani 1 1 d . . . . .
H80A H 0.6816 0.4928 1.0810 0.029 Uiso 1 1 calc R U . . .
C81 C 0.64291(13) 0.45820(5) 0.97405(10) 0.0229(3) Uani 1 1 d . . . . .
H81A H 0.5692 0.4550 0.9742 0.027 Uiso 1 1 calc R U . . .
C82 C 0.88671(14) 0.50951(6) 1.09870(10) 0.0282(4) Uani 1 1 d . . . . .
O1 O 0.63877(12) 0.62058(5) 0.90962(9) 0.0484(4) Uani 1 1 d . . . . .
C83 C 0.61962(16) 0.66356(6) 0.92779(12) 0.0379(5) Uani 1 1 d . . . . .
H83A H 0.5440 0.6677 0.9308 0.045 Uiso 1 1 calc R U . . .
H83B H 0.6365 0.6828 0.8846 0.045 Uiso 1 1 calc R U . . .
C84 C 0.69223(14) 0.67256(6) 1.01101(11) 0.0312(4) Uani 1 1 d . . . . .
H84A H 0.6629 0.6955 1.0412 0.037 Uiso 1 1 calc R U . . .
H84B H 0.7646 0.6808 1.0046 0.037 Uiso 1 1 calc R U . . .
C85 C 0.69355(16) 0.62998(7) 1.05486(12) 0.0383(5) Uani 1 1 d . . . . .
H85A H 0.7640 0.6245 1.0917 0.046 Uiso 1 1 calc R U . . .
H85B H 0.6377 0.6288 1.0881 0.046 Uiso 1 1 calc R U . . .
C86 C 0.6714(4) 0.59870(9) 0.98478(17) 0.1009(13) Uani 1 1 d . . . . .
H86A H 0.7366 0.5819 0.9837 0.121 Uiso 1 1 calc R U . . .
H86B H 0.6147 0.5786 0.9928 0.121 Uiso 1 1 calc R U . . .

loop_
_atom_site_aniso_label
_atom_site_aniso_U_11
_atom_site_aniso_U_22
_atom_site_aniso_U_33
_atom_site_aniso_U_23
_atom_site_aniso_U_13
_atom_site_aniso_U_12
N1 0.0164(6) 0.0171(6) 0.0159(6) 0.0023(5) 0.0003(5) -0.0006(5)
N2 0.0176(6) 0.0160(6) 0.0165(6) 0.0011(5) -0.0010(5) -0.0033(5)
N3 0.0175(6) 0.0200(6) 0.0176(6) -0.0029(5) 0.0014(5) -0.0017(5)
N4 0.0149(6) 0.0177(6) 0.0168(6) 0.0003(5) 0.0006(5) -0.0019(5)
N5 0.0230(8) 0.0492(10) 0.0232(8) -0.0106(7) 0.0021(6) 0.0054(7)
N6 0.0175(6) 0.0159(6) 0.0194(6) -0.0019(5) 0.0041(5) 0.0000(5)
N7 0.0182(6) 0.0147(6) 0.0179(6) 0.0011(5) 0.0005(5) -0.0003(5)
N8 0.0378(9) 0.0420(9) 0.0227(8) -0.0060(7) 0.0048(7) -0.0091(7)
C1 0.0197(8) 0.0155(7) 0.0161(7) 0.0009(6) 0.0051(6) 0.0020(6)
C2 0.0192(8) 0.0186(7) 0.0186(8) 0.0000(6) 0.0017(6) 0.0004(6)
C3 0.0217(8) 0.0201(8) 0.0169(7) -0.0003(6) 0.0033(6) 0.0041(6)
C4 0.0260(8) 0.0182(7) 0.0170(8) 0.0034(6) 0.0046(7) 0.0029(6)
C5 0.0217(8) 0.0175(7) 0.0188(8) -0.0001(6) 0.0055(6) -0.0011(6)
C6 0.0173(7) 0.0159(7) 0.0161(7) -0.0017(6) 0.0045(6) 0.0018(6)
C7 0.0198(8) 0.0151(7) 0.0149(7) -0.0012(6) 0.0055(6) 0.0018(6)
C8 0.0202(8) 0.0141(7) 0.0167(7) -0.0003(6) 0.0051(6) 0.0001(6)
C9 0.0174(7) 0.0151(7) 0.0164(7) -0.0025(6) 0.0047(6) -0.0008(6)
C10 0.0184(7) 0.0162(7) 0.0134(7) -0.0006(6) 0.0026(6) 0.0024(6)
C11 0.0184(7) 0.0150(7) 0.0163(7) 0.0002(6) 0.0038(6) -0.0008(6)
C12 0.0146(7) 0.0174(7) 0.0154(7) -0.0025(6) 0.0040(6) 0.0002(6)
C13 0.0170(7) 0.0149(7) 0.0188(7) -0.0030(6) 0.0044(6) -0.0008(6)
C14 0.0184(7) 0.0169(7) 0.0155(7) -0.0017(6) 0.0028(6) 0.0010(6)
C15 0.0213(8) 0.0173(7) 0.0205(8) 0.0000(6) 0.0042(7) -0.0032(6)
C16 0.0201(8) 0.0199(8) 0.0226(8) -0.0024(6) 0.0036(7) -0.0048(6)
C17 0.0174(7) 0.0201(8) 0.0191(8) -0.0041(6) 0.0042(6) -0.0001(6)
C18 0.0202(8) 0.0180(7) 0.0171(7) -0.0005(6) 0.0018(6) 0.0002(6)
C19 0.0238(8) 0.0210(8) 0.0178(8) 0.0010(6) -0.0010(7) 0.0025(6)
C20 0.0321(10) 0.0251(9) 0.0224(8) -0.0019(7) -0.0033(7) 0.0040(7)
C21 0.0229(9) 0.0299(9) 0.0245(9) 0.0029(7) -0.0013(7) 0.0038(7)
C22 0.0308(9) 0.0249(8) 0.0215(8) 0.0044(7) -0.0043(7) 0.0028(7)
C23 0.0180(8) 0.0247(8) 0.0203(8) -0.0030(6) -0.0011(7) -0.0008(6)
C24 0.0237(9) 0.0283(9) 0.0256(9) 0.0000(7) -0.0041(7) -0.0001(7)
C25 0.0309(10) 0.0423(11) 0.0247(9) -0.0112(8) -0.0017(8) 0.0036(8)
C26 0.0192(8) 0.0318(9) 0.0363(10) 0.0031(8) -0.0028(8) -0.0043(7)
C27 0.0131(7) 0.0153(7) 0.0182(7) 0.0004(6) 0.0017(6) 0.0006(6)
C33 0.0170(7) 0.0192(7) 0.0143(7) -0.0012(6) 0.0027(6) 0.0008(6)
C34 0.0181(8) 0.0194(7) 0.0177(7) -0.0037(6) 0.0047(6) -0.0005(6)
C28 0.0163(7) 0.0213(8) 0.0148(7) 0.0017(6) 0.0029(6) 0.0016(6)
C35 0.0152(7) 0.0192(7) 0.0196(8) -0.0041(6) 0.0042(6) -0.0017(6)
C29 0.0163(7) 0.0200(7) 0.0167(7) -0.0026(6) 0.0018(6) 0.0008(6)
C30 0.0146(7) 0.0174(7) 0.0183(7) 0.0002(6) 0.0022(6) 0.0000(6)
C36 0.0185(8) 0.0218(8) 0.0199(8) -0.0063(6) 0.0037(6) -0.0008(6)
C31 0.0159(7) 0.0190(7) 0.0151(7) 0.0016(6) 0.0028(6) 0.0017(6)
C37 0.0217(8) 0.0317(9) 0.0222(8) -0.0038(7) 0.0009(7) -0.0012(7)
C32 0.0137(7) 0.0188(7) 0.0150(7) -0.0019(6) 0.0001(6) 0.0011(6)
C38 0.0236(9) 0.0439(11) 0.0259(9) -0.0056(8) -0.0033(7) -0.0003(8)
C39 0.0208(9) 0.0457(11) 0.0339(10) -0.0119(9) -0.0002(8) -0.0103(8)
C40 0.0230(9) 0.0335(9) 0.0313(9) -0.0082(8) 0.0076(8) -0.0091(7)
C41 0.0190(8) 0.0245(8) 0.0232(8) -0.0092(7) 0.0066(7) -0.0036(6)
C42 0.0212(8) 0.0205(8) 0.0228(8) -0.0062(6) 0.0086(7) -0.0022(6)
C43 0.0255(9) 0.0245(8) 0.0315(9) -0.0072(7) 0.0122(8) -0.0073(7)
C44 0.0385(10) 0.0207(8) 0.0300(9) -0.0004(7) 0.0158(8) -0.0044(7)
C45 0.0365(10) 0.0196(8) 0.0243(9) -0.0004(7) 0.0070(8) 0.0017(7)
C46 0.0256(9) 0.0188(8) 0.0238(8) -0.0032(6) 0.0043(7) -0.0015(7)
C47 0.0211(8) 0.0183(7) 0.0197(8) -0.0036(6) 0.0063(7) -0.0017(6)
C48 0.0177(7) 0.0147(7) 0.0159(7) 0.0004(6) -0.0007(6) -0.0004(6)
C49 0.0185(8) 0.0214(8) 0.0177(8) -0.0010(6) 0.0043(6) 0.0019(6)
C50 0.0152(7) 0.0265(8) 0.0213(8) -0.0013(6) 0.0015(6) 0.0011(6)
C51 0.0194(8) 0.0223(8) 0.0188(8) -0.0019(6) -0.0001(6) 0.0031(6)
C52 0.0221(8) 0.0233(8) 0.0175(8) 0.0000(6) 0.0047(7) 0.0031(6)
C53 0.0159(7) 0.0190(7) 0.0215(8) 0.0016(6) 0.0030(6) 0.0006(6)
C54 0.0192(8) 0.0330(9) 0.0231(9) -0.0046(7) 0.0065(7) 0.0036(7)
C55 0.0140(7) 0.0154(7) 0.0187(7) 0.0011(6) 0.0010(6) -0.0004(6)
C56 0.0163(7) 0.0207(7) 0.0147(7) -0.0004(6) 0.0008(6) 0.0010(6)
C57 0.0149(7) 0.0169(7) 0.0181(7) -0.0035(6) 0.0010(6) 0.0008(6)
C58 0.0139(7) 0.0161(7) 0.0185(7) 0.0009(6) 0.0011(6) 0.0010(6)
C59 0.0203(8) 0.0199(8) 0.0149(7) -0.0002(6) 0.0010(6) 0.0002(6)
C60 0.0212(8) 0.0158(7) 0.0181(8) -0.0030(6) 0.0011(6) -0.0022(6)
C61 0.0155(7) 0.0170(7) 0.0167(7) -0.0009(6) 0.0016(6) 0.0015(6)
C62 0.0185(8) 0.0159(7) 0.0225(8) -0.0011(6) 0.0073(6) 0.0010(6)
C63 0.0185(8) 0.0162(7) 0.0230(8) 0.0008(6) 0.0062(6) 0.0013(6)
C64 0.0221(8) 0.0186(7) 0.0259(8) -0.0053(6) 0.0117(7) -0.0019(6)
C65 0.0286(9) 0.0270(9) 0.0269(9) -0.0067(7) 0.0134(8) -0.0071(7)
C66 0.0396(11) 0.0357(10) 0.0315(10) -0.0119(8) 0.0140(9) -0.0172(8)
C67 0.0526(13) 0.0288(10) 0.0429(11) -0.0126(8) 0.0225(10) -0.0219(9)
C68 0.0446(11) 0.0223(9) 0.0395(11) -0.0018(8) 0.0210(9) -0.0102(8)
C69 0.0270(9) 0.0197(8) 0.0298(9) -0.0031(7) 0.0154(7) -0.0013(7)
C70 0.0244(8) 0.0177(8) 0.0298(9) 0.0023(7) 0.0131(7) 0.0038(6)
C71 0.0300(9) 0.0201(8) 0.0411(11) 0.0083(7) 0.0166(8) 0.0048(7)
C72 0.0303(10) 0.0281(9) 0.0428(11) 0.0184(8) 0.0132(9) 0.0092(8)
C73 0.0256(9) 0.0358(10) 0.0345(10) 0.0147(8) 0.0031(8) 0.0066(8)
C74 0.0221(8) 0.0255(8) 0.0310(9) 0.0083(7) 0.0036(7) 0.0029(7)
C75 0.0191(8) 0.0187(7) 0.0260(8) 0.0042(6) 0.0074(7) 0.0040(6)
C76 0.0195(8) 0.0163(7) 0.0146(7) 0.0024(6) -0.0007(6) 0.0009(6)
C77 0.0221(8) 0.0249(8) 0.0169(8) -0.0010(6) 0.0045(7) 0.0008(7)
C78 0.0197(8) 0.0337(9) 0.0214(8) -0.0018(7) 0.0027(7) -0.0051(7)
C79 0.0280(9) 0.0228(8) 0.0172(8) 0.0008(6) 0.0002(7) -0.0028(7)
C80 0.0281(9) 0.0265(8) 0.0177(8) -0.0016(6) 0.0051(7) 0.0038(7)
C81 0.0199(8) 0.0256(8) 0.0224(8) 0.0010(7) 0.0031(7) 0.0012(7)
C82 0.0314(10) 0.0327(9) 0.0200(8) -0.0008(7) 0.0044(8) -0.0027(8)
O1 0.0614(10) 0.0448(8) 0.0345(8) -0.0145(6) -0.0004(7) 0.0081(7)
C83 0.0327(10) 0.0369(10) 0.0398(11) -0.0036(9) -0.0016(9) 0.0027(8)
C84 0.0252(9) 0.0375(10) 0.0315(10) -0.0082(8) 0.0074(8) -0.0023(8)
C85 0.0337(10) 0.0498(12) 0.0296(10) 0.0021(9) 0.0028(8) -0.0036(9)
C86 0.195(4) 0.0412(15) 0.0522(17) 0.0023(13) -0.005(2) -0.0179(19)

loop_
_atom_type_symbol
_atom_type_description
_atom_type_scat_dispersion_real
_atom_type_scat_dispersion_imag
_atom_type_scat_source
C C 0.0033 0.0016 'International Tables Vol C Tables 4.2.6.8 and 6.1.1.4'
H H 0.0000 0.0000 'International Tables Vol C Tables 4.2.6.8 and 6.1.1.4'
N N 0.0061 0.0033 'International Tables Vol C Tables 4.2.6.8 and 6.1.1.4'
O O 0.0106 0.0060 'International Tables Vol C Tables 4.2.6.8 and 6.1.1.4'

loop_
_geom_angle_atom_site_label_1
_geom_angle_atom_site_label_2
_geom_angle_atom_site_label_3
_geom_angle
_geom_angle_site_symmetry_1
_geom_angle_site_symmetry_3
_geom_angle_publ_flag
C12 N1 C1 108.32(12) . . ?
C12 N1 C27 126.12(12) . . ?
C1 N1 C27 125.31(12) . . ?
C10 N2 C13 108.54(12) . . ?
C10 N2 C55 125.43(12) . . ?
C13 N2 C55 125.74(12) . . ?
C33 N3 C34 105.06(12) . . ?
C33 N4 C35 106.06(12) . . ?
C33 N4 C48 124.05(12) . . ?
C35 N4 C48 127.25(12) . . ?
C61 N6 C62 105.60(12) . . ?
C61 N7 C63 106.53(12) . . ?
C61 N7 C76 127.11(12) . . ?
C63 N7 C76 126.33(12) . . ?
C2 C1 C6 122.25(13) . . ?
C2 C1 N1 128.77(14) . . ?
C6 C1 N1 108.91(13) . . ?
C1 C2 C3 119.26(14) . . ?
C1 C2 H2A 120.4 . . ?
C3 C2 H2A 120.4 . . ?
C2 C3 C4 118.59(14) . . ?
C2 C3 C19 118.73(14) . . ?
C4 C3 C19 122.67(14) . . ?
C5 C4 C3 121.93(14) . . ?
C5 C4 H4A 119.0 . . ?
C3 C4 H4A 119.0 . . ?
C4 C5 C6 119.66(14) . . ?
C4 C5 H5A 120.2 . . ?
C6 C5 H5A 120.2 . . ?
C5 C6 C1 118.18(14) . . ?
C5 C6 C7 134.45(14) . . ?
C1 C6 C7 107.37(13) . . ?
C8 C7 C12 119.92(13) . . ?
C8 C7 C6 133.25(14) . . ?
C12 C7 C6 106.82(13) . . ?
C9 C8 C7 118.50(13) . . ?
C9 C8 H8A 120.7 . . ?
C7 C8 H8A 120.7 . . ?
C8 C9 C10 119.82(13) . . ?
C8 C9 C14 133.86(14) . . ?
C10 C9 C14 106.32(12) . . ?
C11 C10 N2 127.81(13) . . ?
C11 C10 C9 123.26(13) . . ?
N2 C10 C9 108.88(13) . . ?
C10 C11 C12 115.48(13) . . ?
C10 C11 H11A 122.3 . . ?
C12 C11 H11A 122.3 . . ?
C11 C12 N1 128.39(13) . . ?
C11 C12 C7 122.97(14) . . ?
N1 C12 C7 108.56(12) . . ?
C18 C13 N2 128.75(14) . . ?
C18 C13 C14 122.43(14) . . ?
N2 C13 C14 108.81(13) . . ?
C15 C14 C13 118.19(14) . . ?
C15 C14 C9 134.37(14) . . ?
C13 C14 C9 107.43(13) . . ?
C16 C15 C14 119.48(14) . . ?
C16 C15 H15A 120.3 . . ?
C14 C15 H15A 120.3 . . ?
C15 C16 C17 122.18(14) . . ?
C15 C16 H16A 118.9 . . ?
C17 C16 H16A 118.9 . . ?
C18 C17 C16 118.60(14) . . ?
C18 C17 C23 120.53(14) . . ?
C16 C17 C23 120.68(14) . . ?
C17 C18 C13 119.08(14) . . ?
C17 C18 H18A 120.5 . . ?
C13 C18 H18A 120.5 . . ?
C22 C19 C20 107.61(13) . . ?
C22 C19 C3 112.22(13) . . ?
C20 C19 C3 110.10(13) . . ?
C22 C19 C21 108.70(13) . . ?
C20 C19 C21 108.90(14) . . ?
C3 C19 C21 109.23(13) . . ?
C19 C20 H20A 109.5 . . ?
C19 C20 H20B 109.5 . . ?
H20A C20 H20B 109.5 . . ?
C19 C20 H20C 109.5 . . ?
H20A C20 H20C 109.5 . . ?
H20B C20 H20C 109.5 . . ?
C19 C21 H21A 109.5 . . ?
C19 C21 H21B 109.5 . . ?
H21A C21 H21B 109.5 . . ?
C19 C21 H21C 109.5 . . ?
H21A C21 H21C 109.5 . . ?
H21B C21 H21C 109.5 . . ?
C19 C22 H22A 109.5 . . ?
C19 C22 H22B 109.5 . . ?
H22A C22 H22B 109.5 . . ?
C19 C22 H22C 109.5 . . ?
H22A C22 H22C 109.5 . . ?
H22B C22 H22C 109.5 . . ?
C26 C23 C17 111.73(13) . . ?
C26 C23 C25 108.49(14) . . ?
C17 C23 C25 108.02(13) . . ?
C26 C23 C24 108.29(13) . . ?
C17 C23 C24 112.08(13) . . ?
C25 C23 C24 108.11(14) . . ?
C23 C24 H24A 109.5 . . ?
C23 C24 H24B 109.5 . . ?
H24A C24 H24B 109.5 . . ?
C23 C24 H24C 109.5 . . ?
H24A C24 H24C 109.5 . . ?
H24B C24 H24C 109.5 . . ?
C23 C25 H25A 109.5 . . ?
C23 C25 H25B 109.5 . . ?
H25A C25 H25B 109.5 . . ?
C23 C25 H25C 109.5 . . ?
H25A C25 H25C 109.5 . . ?
H25B C25 H25C 109.5 . . ?
C23 C26 H26A 109.5 . . ?
C23 C26 H26B 109.5 . . ?
H26A C26 H26B 109.5 . . ?
C23 C26 H26C 109.5 . . ?
H26A C26 H26C 109.5 . . ?
H26B C26 H26C 109.5 . . ?
C32 C27 C28 119.39(13) . . ?
C32 C27 N1 120.35(13) . . ?
C28 C27 N1 120.26(13) . . ?
N3 C33 N4 112.25(13) . . ?
N3 C33 C30 122.80(13) . . ?
N4 C33 C30 124.91(13) . . ?
C35 C34 N3 111.04(13) . . ?
C35 C34 C36 121.63(14) . . ?
N3 C34 C36 127.09(14) . . ?
C29 C28 C27 120.46(14) . . ?
C29 C28 H28A 119.8 . . ?
C27 C28 H28A 119.8 . . ?
C34 C35 N4 105.55(13) . . ?
C34 C35 C47 123.62(14) . . ?
N4 C35 C47 130.81(14) . . ?
C28 C29 C30 121.07(14) . . ?
C28 C29 H29A 119.5 . . ?
C30 C29 H29A 119.5 . . ?
C29 C30 C31 118.11(13) . . ?
C29 C30 C33 117.94(13) . . ?
C31 C30 C33 123.75(13) . . ?
C37 C36 C41 120.61(14) . . ?
C37 C36 C34 122.30(15) . . ?
C41 C36 C34 117.05(14) . . ?
C32 C31 C30 120.95(14) . . ?
C32 C31 H31A 119.5 . . ?
C30 C31 H31A 119.5 . . ?
C38 C37 C36 120.51(16) . . ?
C38 C37 H37A 119.7 . . ?
C36 C37 H37A 119.7 . . ?
C27 C32 C31 120.01(13) . . ?
C27 C32 H32A 120.0 . . ?
C31 C32 H32A 120.0 . . ?
C37 C38 C39 119.50(17) . . ?
C37 C38 H38A 120.2 . . ?
C39 C38 H38A 120.2 . . ?
C40 C39 C38 120.79(16) . . ?
C40 C39 H39A 119.6 . . ?
C38 C39 H39A 119.6 . . ?
C39 C40 C41 121.67(17) . . ?
C39 C40 H40A 119.2 . . ?
C41 C40 H40A 119.2 . . ?
C40 C41 C36 116.93(15) . . ?
C40 C41 C42 122.50(15) . . ?
C36 C41 C42 120.57(14) . . ?
C43 C42 C47 117.13(15) . . ?
C43 C42 C41 122.03(15) . . ?
C47 C42 C41 120.84(14) . . ?
C44 C43 C42 121.94(16) . . ?
C44 C43 H43A 119.0 . . ?
C42 C43 H43A 119.0 . . ?
C43 C44 C45 120.26(16) . . ?
C43 C44 H44A 119.9 . . ?
C45 C44 H44A 119.9 . . ?
C46 C45 C44 119.83(16) . . ?
C46 C45 H45A 120.1 . . ?
C44 C45 H45A 120.1 . . ?
C45 C46 C47 120.71(16) . . ?
C45 C46 H46A 119.6 . . ?
C47 C46 H46A 119.6 . . ?
C46 C47 C42 119.89(14) . . ?
C46 C47 C35 124.28(14) . . ?
C42 C47 C35 115.83(14) . . ?
C49 C48 C53 121.31(14) . . ?
C49 C48 N4 119.99(13) . . ?
C53 C48 N4 118.48(13) . . ?
C48 C49 C50 119.23(14) . . ?
C48 C49 H49A 120.4 . . ?
C50 C49 H49A 120.4 . . ?
C49 C50 C51 119.58(15) . . ?
C49 C50 H50A 120.2 . . ?
C51 C50 H50A 120.2 . . ?
C52 C51 C50 120.65(14) . . ?
C52 C51 C54 118.26(14) . . ?
C50 C51 C54 121.08(14) . . ?
C53 C52 C51 119.43(14) . . ?
C53 C52 H52A 120.3 . . ?
C51 C52 H52A 120.3 . . ?
C52 C53 C48 119.68(14) . . ?
C52 C53 H53A 120.2 . . ?
C48 C53 H53A 120.2 . . ?
N5 C54 C51 177.44(18) . . ?
C60 C55 C56 119.62(13) . . ?
C60 C55 N2 120.64(13) . . ?
C56 C55 N2 119.74(13) . . ?
C57 C56 C55 120.10(14) . . ?
C57 C56 H56A 119.9 . . ?
C55 C56 H56A 119.9 . . ?
C56 C57 C58 121.13(14) . . ?
C56 C57 H57A 119.4 . . ?
C58 C57 H57A 119.4 . . ?
C57 C58 C59 118.18(13) . . ?
C57 C58 C61 117.01(13) . . ?
C59 C58 C61 124.68(13) . . ?
C60 C59 C58 120.96(14) . . ?
C60 C59 H59A 119.5 . . ?
C58 C59 H59A 119.5 . . ?
C59 C60 C55 119.99(14) . . ?
C59 C60 H60A 120.0 . . ?
C55 C60 H60A 120.0 . . ?
N6 C61 N7 111.64(13) . . ?
N6 C61 C58 122.30(13) . . ?
N7 C61 C58 125.96(13) . . ?
C63 C62 N6 111.08(13) . . ?
C63 C62 C64 121.76(14) . . ?
N6 C62 C64 127.07(14) . . ?
C62 C63 N7 105.12(13) . . ?
C62 C63 C75 123.30(14) . . ?
N7 C63 C75 131.55(14) . . ?
C65 C64 C69 120.67(15) . . ?
C65 C64 C62 122.28(15) . . ?
C69 C64 C62 117.02(14) . . ?
C66 C65 C64 120.37(17) . . ?
C66 C65 H65A 119.8 . . ?
C64 C65 H65A 119.8 . . ?
C65 C66 C67 119.53(18) . . ?
C65 C66 H66A 120.2 . . ?
C67 C66 H66A 120.2 . . ?
C68 C67 C66 120.65(17) . . ?
C68 C67 H67A 119.7 . . ?
C66 C67 H67A 119.7 . . ?
C67 C68 C69 121.70(17) . . ?
C67 C68 H68A 119.2 . . ?
C69 C68 H68A 119.2 . . ?
C68 C69 C64 117.04(16) . . ?
C68 C69 C70 122.33(16) . . ?
C64 C69 C70 120.60(14) . . ?
C71 C70 C75 117.61(16) . . ?
C71 C70 C69 120.99(15) . . ?
C75 C70 C69 121.38(14) . . ?
C72 C71 C70 122.03(16) . . ?
C72 C71 H71A 119.0 . . ?
C70 C71 H71A 119.0 . . ?
C71 C72 C73 120.24(16) . . ?
C71 C72 H72A 119.9 . . ?
C73 C72 H72A 119.9 . . ?
C74 C73 C72 119.68(18) . . ?
C74 C73 H73A 120.2 . . ?
C72 C73 H73A 120.2 . . ?
C73 C74 C75 121.17(16) . . ?
C73 C74 H74A 119.4 . . ?
C75 C74 H74A 119.4 . . ?
C74 C75 C70 119.25(14) . . ?
C74 C75 C63 125.17(14) . . ?
C70 C75 C63 115.58(14) . . ?
C77 C76 C81 121.34(14) . . ?
C77 C76 N7 119.43(14) . . ?
C81 C76 N7 119.22(14) . . ?
C76 C77 C78 119.45(15) . . ?
C76 C77 H77A 120.3 . . ?
C78 C77 H77A 120.3 . . ?
C77 C78 C79 119.57(15) . . ?
C77 C78 H78A 120.2 . . ?
C79 C78 H78A 120.2 . . ?
C80 C79 C78 120.82(15) . . ?
C80 C79 C82 120.46(15) . . ?
C78 C79 C82 118.69(15) . . ?
C81 C80 C79 119.34(15) . . ?
C81 C80 H80A 120.3 . . ?
C79 C80 H80A 120.3 . . ?
C80 C81 C76 119.47(15) . . ?
C80 C81 H81A 120.3 . . ?
C76 C81 H81A 120.3 . . ?
N8 C82 C79 176.43(19) . . ?
C86 O1 C83 108.10(17) . . ?
O1 C83 C84 105.57(15) . . ?
O1 C83 H83A 110.6 . . ?
C84 C83 H83A 110.6 . . ?
O1 C83 H83B 110.6 . . ?
C84 C83 H83B 110.6 . . ?
H83A C83 H83B 108.8 . . ?
C83 C84 C85 102.25(15) . . ?
C83 C84 H84A 111.3 . . ?
C85 C84 H84A 111.3 . . ?
C83 C84 H84B 111.3 . . ?
C85 C84 H84B 111.3 . . ?
H84A C84 H84B 109.2 . . ?
C86 C85 C84 103.02(17) . . ?
C86 C85 H85A 111.2 . . ?
C84 C85 H85A 111.2 . . ?
C86 C85 H85B 111.2 . . ?
C84 C85 H85B 111.2 . . ?
H85A C85 H85B 109.1 . . ?
O1 C86 C85 109.7(2) . . ?
O1 C86 H86A 109.7 . . ?
C85 C86 H86A 109.7 . . ?
O1 C86 H86B 109.7 . . ?
C85 C86 H86B 109.7 . . ?
H86A C86 H86B 108.2 . . ?

loop_
_geom_bond_atom_site_label_1
_geom_bond_atom_site_label_2
_geom_bond_distance
_geom_bond_site_symmetry_2
_geom_bond_publ_flag
N1 C12 1.4006(19) . ?
N1 C1 1.4078(18) . ?
N1 C27 1.4152(18) . ?
N2 C10 1.3973(19) . ?
N2 C13 1.3993(19) . ?
N2 C55 1.4190(18) . ?
N3 C33 1.3132(19) . ?
N3 C34 1.3832(19) . ?
N4 C33 1.3862(19) . ?
N4 C35 1.3890(19) . ?
N4 C48 1.4309(19) . ?
N5 C54 1.145(2) . ?
N6 C61 1.3141(19) . ?
N6 C62 1.3739(19) . ?
N7 C61 1.3823(19) . ?
N7 C63 1.3899(19) . ?
N7 C76 1.4272(19) . ?
N8 C82 1.147(2) . ?
C1 C2 1.387(2) . ?
C1 C6 1.402(2) . ?
C2 C3 1.394(2) . ?
C2 H2A 0.9500 . ?
C3 C4 1.400(2) . ?
C3 C19 1.537(2) . ?
C4 C5 1.387(2) . ?
C4 H4A 0.9500 . ?
C5 C6 1.394(2) . ?
C5 H5A 0.9500 . ?
C6 C7 1.447(2) . ?
C7 C8 1.391(2) . ?
C7 C12 1.421(2) . ?
C8 C9 1.390(2) . ?
C8 H8A 0.9500 . ?
C9 C10 1.418(2) . ?
C9 C14 1.451(2) . ?
C10 C11 1.388(2) . ?
C11 C12 1.388(2) . ?
C11 H11A 0.9500 . ?
C13 C18 1.391(2) . ?
C13 C14 1.404(2) . ?
C14 C15 1.394(2) . ?
C15 C16 1.385(2) . ?
C15 H15A 0.9500 . ?
C16 C17 1.405(2) . ?
C16 H16A 0.9500 . ?
C17 C18 1.390(2) . ?
C17 C23 1.535(2) . ?
C18 H18A 0.9500 . ?
C19 C22 1.527(2) . ?
C19 C20 1.533(2) . ?
C19 C21 1.538(2) . ?
C20 H20A 0.9800 . ?
C20 H20B 0.9800 . ?
C20 H20C 0.9800 . ?
C21 H21A 0.9800 . ?
C21 H21B 0.9800 . ?
C21 H21C 0.9800 . ?
C22 H22A 0.9800 . ?
C22 H22B 0.9800 . ?
C22 H22C 0.9800 . ?
C23 C26 1.531(2) . ?
C23 C25 1.536(2) . ?
C23 C24 1.537(2) . ?
C24 H24A 0.9800 . ?
C24 H24B 0.9800 . ?
C24 H24C 0.9800 . ?
C25 H25A 0.9800 . ?
C25 H25B 0.9800 . ?
C25 H25C 0.9800 . ?
C26 H26A 0.9800 . ?
C26 H26B 0.9800 . ?
C26 H26C 0.9800 . ?
C27 C32 1.389(2) . ?
C27 C28 1.392(2) . ?
C33 C30 1.469(2) . ?
C34 C35 1.372(2) . ?
C34 C36 1.432(2) . ?
C28 C29 1.379(2) . ?
C28 H28A 0.9500 . ?
C35 C47 1.429(2) . ?
C29 C30 1.395(2) . ?
C29 H29A 0.9500 . ?
C30 C31 1.401(2) . ?
C36 C37 1.402(2) . ?
C36 C41 1.420(2) . ?
C31 C32 1.389(2) . ?
C31 H31A 0.9500 . ?
C37 C38 1.376(2) . ?
C37 H37A 0.9500 . ?
C32 H32A 0.9500 . ?
C38 C39 1.396(3) . ?
C38 H38A 0.9500 . ?
C39 C40 1.368(3) . ?
C39 H39A 0.9500 . ?
C40 C41 1.412(2) . ?
C40 H40A 0.9500 . ?
C41 C42 1.464(2) . ?
C42 C43 1.405(2) . ?
C42 C47 1.423(2) . ?
C43 C44 1.372(2) . ?
C43 H43A 0.9500 . ?
C44 C45 1.394(2) . ?
C44 H44A 0.9500 . ?
C45 C46 1.370(2) . ?
C45 H45A 0.9500 . ?
C46 C47 1.407(2) . ?
C46 H46A 0.9500 . ?
C48 C49 1.383(2) . ?
C48 C53 1.389(2) . ?
C49 C50 1.384(2) . ?
C49 H49A 0.9500 . ?
C50 C51 1.395(2) . ?
C50 H50A 0.9500 . ?
C51 C52 1.395(2) . ?
C51 C54 1.442(2) . ?
C52 C53 1.374(2) . ?
C52 H52A 0.9500 . ?
C53 H53A 0.9500 . ?
C55 C60 1.388(2) . ?
C55 C56 1.393(2) . ?
C56 C57 1.379(2) . ?
C56 H56A 0.9500 . ?
C57 C58 1.396(2) . ?
C57 H57A 0.9500 . ?
C58 C59 1.397(2) . ?
C58 C61 1.473(2) . ?
C59 C60 1.387(2) . ?
C59 H59A 0.9500 . ?
C60 H60A 0.9500 . ?
C62 C63 1.373(2) . ?
C62 C64 1.435(2) . ?
C63 C75 1.437(2) . ?
C64 C65 1.401(2) . ?
C64 C69 1.413(2) . ?
C65 C66 1.376(2) . ?
C65 H65A 0.9500 . ?
C66 C67 1.396(3) . ?
C66 H66A 0.9500 . ?
C67 C68 1.366(3) . ?
C67 H67A 0.9500 . ?
C68 C69 1.411(2) . ?
C68 H68A 0.9500 . ?
C69 C70 1.460(2) . ?
C70 C71 1.404(2) . ?
C70 C75 1.423(2) . ?
C71 C72 1.368(3) . ?
C71 H71A 0.9500 . ?
C72 C73 1.393(3) . ?
C72 H72A 0.9500 . ?
C73 C74 1.372(2) . ?
C73 H73A 0.9500 . ?
C74 C75 1.408(2) . ?
C74 H74A 0.9500 . ?
C76 C77 1.379(2) . ?
C76 C81 1.386(2) . ?
C77 C78 1.381(2) . ?
C77 H77A 0.9500 . ?
C78 C79 1.390(2) . ?
C78 H78A 0.9500 . ?
C79 C80 1.389(2) . ?
C79 C82 1.444(2) . ?
C80 C81 1.382(2) . ?
C80 H80A 0.9500 . ?
C81 H81A 0.9500 . ?
O1 C86 1.398(3) . ?
O1 C83 1.408(2) . ?
C83 C84 1.511(3) . ?
C83 H83A 0.9900 . ?
C83 H83B 0.9900 . ?
C84 C85 1.511(3) . ?
C84 H84A 0.9900 . ?
C84 H84B 0.9900 . ?
C85 C86 1.492(3) . ?
C85 H85A 0.9900 . ?
C85 H85B 0.9900 . ?
C86 H86A 0.9900 . ?
C86 H86B 0.9900 . ?
